data_4318992
loop_
_publ_author_name
'Yuichi Terazono'
'Brian O. Patrick'
'David H. Dolphin'

_publ_section_title
;
 Synthesis, Crystal Structures, and Redox Potentials of
 2,3,12,13-Tetrasubstituted 5,10,15,20-Tetraphenylporphyrin Zinc(II)
 Complexes
;
_journal_name_full 'Inorganic Chemistry'
_journal_page_first 6703
_journal_page_last 6710
_journal_paper_doi 10.1021/ic020339h
_journal_volume 41
_journal_year 2002
_chemical_formula_sum 'C57 H44 Cl2 N4 O2 Zn'
_chemical_formula_weight 953.29
_space_group_IT_number 14
_symmetry_cell_setting monoclinic
_symmetry_Int_Tables_number 14
_symmetry_space_group_name_Hall '-P 2yn'
_symmetry_space_group_name_H-M 'P 1 21/n 1'
_audit_creation_date 2000-02-19
_audit_creation_method 'by teXsan v1.8'
_cell_angle_alpha 90
_cell_angle_beta 93.274(3)
_cell_angle_gamma 90
_cell_formula_units_Z 4
_cell_length_a 13.585(1)
_cell_length_b 18.182(1)
_cell_length_c 18.065(2)
_cell_measurement_reflns_used 10171
_cell_measurement_temperature 173.2
_cell_measurement_theta_max 25.05
_cell_measurement_theta_min 2.89
_cell_volume 4454.8(6)
_computing_cell_refinement 'd*TREK (MSC, 1996-1998)'
_computing_data_collection 'd*TREK (MSC, 1996-1998)'
_computing_data_reduction 'd*TREK (MSC, 1996-1998)'
_computing_publication_material 'teXsan (MSC, 1992-1997)'
_computing_structure_refinement 'teXsan (MSC, 1992-1997)'
_computing_structure_solution
;

SIR97 (Altomare, et. al. 1998)

;
_diffrn_ambient_temperature 173.2
_diffrn_detector_area_resol_mean 11.76
_diffrn_measurement_device_type 'Rigaku/ADSC CCD'
_diffrn_measurement_method 'area detector'
_diffrn_orient_matrix_UB_11 0.00000
_diffrn_orient_matrix_UB_12 0.00000
_diffrn_orient_matrix_UB_13 0.00000
_diffrn_orient_matrix_UB_21 0.00000
_diffrn_orient_matrix_UB_22 0.00000
_diffrn_orient_matrix_UB_23 0.00000
_diffrn_orient_matrix_UB_31 0.00000
_diffrn_orient_matrix_UB_32 0.00000
_diffrn_orient_matrix_UB_33 0.00000
_diffrn_radiation_detector CCD
_diffrn_radiation_monochromator graphite
_diffrn_radiation_source 'X-ray tube'
_diffrn_radiation_type 'Mo K\a'
_diffrn_radiation_wavelength 0.7107
_diffrn_reflns_av_R_equivalents 0.15461
_diffrn_reflns_av_sigmaI/netI 0.300
_diffrn_reflns_limit_h_max 14
_diffrn_reflns_limit_h_min -16
_diffrn_reflns_limit_k_max 20
_diffrn_reflns_limit_k_min -21
_diffrn_reflns_limit_l_max 20
_diffrn_reflns_limit_l_min -20
_diffrn_reflns_number 32215
_diffrn_reflns_reduction_process 'Lp corrections applied'
_diffrn_reflns_theta_max 25.05
_diffrn_reflns_theta_min 2.89
_diffrn_standards_decay_% 0.00
_diffrn_standards_interval_count 0
_diffrn_standards_number 0
_exptl_absorpt_coefficient_mu 0.722
_exptl_absorpt_correction_T_max 1.000
_exptl_absorpt_correction_T_min 0.6200
_exptl_absorpt_correction_type multi-scan
_exptl_crystal_colour red
_exptl_crystal_density_diffrn 1.421
_exptl_crystal_density_meas ?
_exptl_crystal_description needle
_exptl_crystal_F_000 1976.00
_exptl_crystal_size_max 0.30
_exptl_crystal_size_mid 0.10
_exptl_crystal_size_min 0.05
_refine_diff_density_max 1.45
_refine_diff_density_min -1.37
_refine_ls_extinction_method none
_refine_ls_goodness_of_fit_all 0.817
_refine_ls_goodness_of_fit_ref 0.817
_refine_ls_hydrogen_treatment noref
_refine_ls_matrix_type full
_refine_ls_number_constraints 0
_refine_ls_number_parameters 548
_refine_ls_number_reflns 7452
_refine_ls_number_restraints 0
_refine_ls_R_factor_all 0.1298
_refine_ls_R_factor_gt 0.051
_refine_ls_shift/su_max 0.0063
_refine_ls_shift/su_mean 0.0015
_refine_ls_structure_factor_coef Fsqd
_refine_ls_weighting_details 'w = 1/[\s^2^(Fo^2^)]'
_refine_ls_weighting_scheme sigma
_refine_ls_wR_factor_all 0.1574
_refine_ls_wR_factor_ref 0.064
_reflns_number_gt 2621
_reflns_number_total 7736
_reflns_threshold_expression I>3.00\s(I)
_cod_data_source_file ic020339h_3.cif
_cod_data_source_block 3b(Zn(TPP(CH3)4(THF)1.6(CHCl3)0.4
_cod_depositor_comments
;
The following automatic conversions were performed:

'_exptl_crystal_density_meas' value 'not measured' was changed to '?'
- the value is perceived as not measured.

Automatic conversion script
Id: cif_fix_values 3008 2015-01-20 13:52:24Z robertas 
;
_cod_original_cell_volume 4454.9(6)
_cod_original_sg_symbol_H-M 'P 21/n '
_cod_original_formula_sum 'C57 H44 Cl2 N4 O2 Zn '
_cod_database_code 4318992

loop_
_symmetry_equiv_pos_as_xyz
'   +x,   +y,   +z'
1/2-x,1/2+y,1/2-z
'   -x,   -y,   -z'
1/2+x,1/2-y,1/2+z

loop_
_atom_site_label
_atom_site_fract_x
_atom_site_fract_y
_atom_site_fract_z
_atom_site_U_iso_or_equiv
_atom_site_occupancy
_atom_site_refinement_flags
_atom_site_adp_type
_atom_site_calc_flag
_atom_site_calc_attached_atom
Zn(1) 0.26814(6) 0.12829(4) 0.87152(5) 0.0152(2) 1.000 . Uani d ?
Cl(1) 0.1908(4) 0.0949(3) 0.3698(3) 0.075(1) 0.550 . Uiso d ?
Cl(2) 0.2594(4) 0.2291(4) 0.4362(4) 0.056(2) 0.360 . Uiso d ?
Cl(3) 0.3793(7) 0.1529(5) 0.3399(5) 0.087(3) 0.360 . Uiso d ?
O(1) 0.2693(4) 0.2483(2) 0.8707(3) 0.033(1) 1.000 . Uani d ?
O(2) 0.2853(7) 0.0906(5) 0.3693(6) 0.047(3) 0.550 . Uiso d ?
N(1) 0.2283(3) 0.1139(3) 0.7590(3) 0.016(2) 1.000 . Uani d ?
N(2) 0.1245(3) 0.1180(3) 0.8938(3) 0.014(1) 1.000 . Uani d ?
N(3) 0.3075(3) 0.1145(3) 0.9843(3) 0.015(1) 1.000 . Uani d ?
N(4) 0.4112(3) 0.1154(3) 0.8493(3) 0.016(1) 1.000 . Uani d ?
C(1) 0.2891(4) 0.1004(3) 0.7035(3) 0.014(2) 1.000 . Uani d ?
C(2) 0.2344(5) 0.0817(3) 0.6349(4) 0.017(2) 1.000 . Uani d ?
C(3) 0.1361(4) 0.0900(4) 0.6489(4) 0.017(2) 1.000 . Uani d ?
C(4) 0.1337(4) 0.1099(3) 0.7262(3) 0.015(2) 1.000 . Uani d ?
C(5) 0.0496(4) 0.1255(4) 0.7664(3) 0.015(2) 1.000 . Uani d ?
C(6) 0.0462(4) 0.1301(4) 0.8430(3) 0.017(2) 1.000 . Uani d ?
C(7) -0.0424(4) 0.1432(4) 0.8827(3) 0.019(2) 1.000 . Uani d ?
C(8) -0.0170(4) 0.1370(4) 0.9552(3) 0.019(2) 1.000 . Uani d ?
C(9) 0.0874(4) 0.1209(4) 0.9634(3) 0.016(2) 1.000 . Uani d ?
C(10) 0.1414(4) 0.1099(3) 1.0303(4) 0.017(2) 1.000 . Uani d ?
C(11) 0.2442(4) 0.1002(3) 1.0393(3) 0.014(2) 1.000 . Uani d ?
C(12) 0.3009(5) 0.0793(3) 1.1077(4) 0.019(2) 1.000 . Uani d ?
C(13) 0.3981(4) 0.0868(3) 1.0935(3) 0.016(2) 1.000 . Uani d ?
C(14) 0.4020(4) 0.1092(3) 1.0166(3) 0.014(2) 1.000 . Uani d ?
C(15) 0.4874(4) 0.1221(3) 0.9763(3) 0.015(2) 1.000 . Uani d ?
C(16) 0.4899(4) 0.1239(4) 0.9005(3) 0.016(2) 1.000 . Uani d ?
C(17) 0.5788(4) 0.1320(4) 0.8612(3) 0.020(2) 1.000 . Uani d ?
C(18) 0.5542(4) 0.1274(4) 0.7874(3) 0.021(2) 1.000 . Uani d ?
C(19) 0.4466(4) 0.1167(4) 0.7800(3) 0.017(2) 1.000 . Uani d ?
C(20) 0.3937(4) 0.1068(3) 0.7126(4) 0.018(2) 1.000 . Uani d ?
C(21) 0.2715(5) 0.0547(4) 0.5623(4) 0.028(2) 1.000 . Uani d ?
C(22) 0.0453(5) 0.0719(4) 0.5890(4) 0.028(2) 1.000 . Uani d ?
C(23) 0.2627(5) 0.0461(4) 1.1759(4) 0.032(2) 1.000 . Uani d ?
C(24) 0.4835(5) 0.0682(4) 1.1486(4) 0.023(2) 1.000 . Uani d ?
C(25) -0.0472(4) 0.1395(4) 0.7221(4) 0.016(2) 1.000 . Uani d ?
C(26) -0.0646(5) 0.2057(4) 0.6864(4) 0.026(2) 1.000 . Uani d ?
C(27) -0.1516(5) 0.2175(4) 0.6438(4) 0.034(2) 1.000 . Uani d ?
C(28) -0.2224(5) 0.1637(4) 0.6391(4) 0.033(2) 1.000 . Uani d ?
C(29) -0.2081(5) 0.0976(4) 0.6764(4) 0.033(2) 1.000 . Uani d ?
C(30) -0.1208(5) 0.0856(4) 0.7180(4) 0.027(2) 1.000 . Uani d ?
C(31) 0.0830(4) 0.1127(3) 1.0981(3) 0.017(2) 1.000 . Uani d ?
C(32) 0.0163(5) 0.0578(4) 1.1143(4) 0.021(2) 1.000 . Uani d ?
C(33) -0.0350(4) 0.0622(4) 1.1802(4) 0.023(2) 1.000 . Uani d ?
C(34) -0.0197(5) 0.1210(4) 1.2280(4) 0.029(2) 1.000 . Uiso d ?
C(35) 0.0428(5) 0.1773(4) 1.2098(4) 0.029(2) 1.000 . Uani d ?
C(36) 0.0942(5) 0.1732(4) 1.1460(4) 0.026(2) 1.000 . Uani d ?
C(37) 0.5828(4) 0.1344(4) 1.0205(3) 0.015(2) 1.000 . Uani d ?
C(38) 0.5989(4) 0.1982(4) 1.0577(4) 0.022(2) 1.000 . Uani d ?
C(39) 0.6881(5) 0.2116(4) 1.0991(4) 0.031(2) 1.000 . Uani d ?
C(40) 0.7608(4) 0.1582(4) 1.1019(4) 0.029(2) 1.000 . Uani d ?
C(41) 0.7451(5) 0.0938(4) 1.0639(4) 0.029(2) 1.000 . Uani d ?
C(42) 0.6576(4) 0.0812(4) 1.0218(4) 0.022(2) 1.000 . Uani d ?
C(43) 0.4534(4) 0.1069(3) 0.6454(3) 0.015(2) 1.000 . Uani d ?
C(44) 0.5154(4) 0.0479(4) 0.6294(4) 0.021(2) 1.000 . Uani d ?
C(45) 0.5665(4) 0.0475(4) 0.5670(4) 0.026(2) 1.000 . Uani d ?
C(46) 0.5634(5) 0.1056(4) 0.5197(4) 0.029(2) 1.000 . Uani d ?
C(47) 0.5048(5) 0.1660(4) 0.5339(4) 0.028(2) 1.000 . Uani d ?
C(48) 0.4505(4) 0.1663(4) 0.5974(4) 0.022(2) 1.000 . Uani d ?
C(50A) 0.3493(8) 0.2901(6) 0.9009(7) 0.007(3) 0.500 . Uiso d ?
C(51) 0.3117(6) 0.3693(5) 0.9017(5) 0.045(2) 1.000 . Uani d ?
C(52) 0.2363(6) 0.3695(5) 0.8364(5) 0.047(2) 1.000 . Uani d ?
C(53A) 0.226(1) 0.292(1) 0.813(1) 0.050(5) 0.500 . Uiso d ?
C(55) 0.167(1) 0.1739(9) 0.4077(9) 0.047(4) 0.550 . Uiso d ?
C(56) 0.256(2) 0.220(1) 0.383(2) 0.090(7) 0.550 . Uiso d ?
C(57) 0.321(2) 0.162(1) 0.360(1) 0.060(5) 0.550 . Uiso d ?
C(58) 0.250(2) 0.185(2) 0.356(2) 0.069(7) 0.360 . Uiso d ?
C(50B) 0.314(2) 0.288(2) 0.927(2) 0.098(7) 0.500 . Uiso d ?
C(53B) 0.186(1) 0.2938(8) 0.8413(9) 0.031(4) 0.500 . Uiso d ?
H(1) -0.1095 0.1539 0.8602 0.024 1.000 . Uiso c ?
H(2) -0.0601 0.1427 0.9967 0.025 1.000 . Uiso c ?
H(3) 0.6444 0.1382 0.8842 0.026 1.000 . Uiso c ?
H(4) 0.5996 0.1312 0.7475 0.025 1.000 . Uiso c ?
H(5) 0.2447 0.0056 0.5512 0.033 1.000 . Uiso c ?
H(6) 0.2489 0.0887 0.5224 0.033 1.000 . Uiso c ?
H(7) 0.3431 0.0531 0.5660 0.033 1.000 . Uiso c ?
H(8) -0.0172 0.0814 0.6108 0.032 1.000 . Uiso c ?
H(9) 0.0508 0.1031 0.5446 0.032 1.000 . Uiso c ?
H(10) 0.0487 0.0200 0.5738 0.032 1.000 . Uiso c ?
H(11) 0.2849 0.0734 1.2191 0.044 1.000 . Uiso c ?
H(12) 0.1887 0.0470 1.1711 0.044 1.000 . Uiso c ?
H(13) 0.2829 -0.0057 1.1802 0.044 1.000 . Uiso c ?
H(14) 0.4810 0.0165 1.1610 0.029 1.000 . Uiso c ?
H(15) 0.5462 0.0784 1.1243 0.029 1.000 . Uiso c ?
H(16) 0.4801 0.0989 1.1919 0.029 1.000 . Uiso c ?
H(17) -0.0151 0.2453 0.6899 0.031 1.000 . Uiso c ?
H(18) -0.1629 0.2632 0.6160 0.042 1.000 . Uiso c ?
H(19) -0.2822 0.1704 0.6087 0.037 1.000 . Uiso c ?
H(20) -0.2599 0.0593 0.6739 0.039 1.000 . Uiso c ?
H(21) -0.1120 0.0406 0.7462 0.032 1.000 . Uiso c ?
H(22) 0.0055 0.0173 1.0779 0.025 1.000 . Uiso c ?
H(23) -0.0805 0.0219 1.1925 0.026 1.000 . Uiso c ?
H(24) -0.0540 0.1227 1.2732 0.036 1.000 . Uiso c ?
H(25) 0.0511 0.2203 1.2419 0.036 1.000 . Uiso c ?
H(26) 0.1406 0.2128 1.1353 0.026 1.000 . Uiso c ?
H(27) 0.5465 0.2348 1.0552 0.029 1.000 . Uiso c ?
H(28) 0.6970 0.2588 1.1248 0.037 1.000 . Uiso c ?
H(29) 0.8236 0.1678 1.1297 0.040 1.000 . Uiso c ?
H(30) 0.7964 0.0565 1.0650 0.035 1.000 . Uiso c ?
H(31) 0.6470 0.0353 0.9943 0.027 1.000 . Uiso c ?
H(32) 0.5229 0.0059 0.6627 0.025 1.000 . Uiso c ?
H(33) 0.6075 0.0054 0.5560 0.034 1.000 . Uiso c ?
H(34) 0.6006 0.1051 0.4757 0.044 1.000 . Uiso c ?
H(35) 0.5012 0.2072 0.4996 0.031 1.000 . Uiso c ?
H(36) 0.4111 0.2089 0.6081 0.032 1.000 . Uiso c ?
H(37) 0.3735 0.2721 0.9473 0.023 1.000 . Uiso c ?
H(38) 0.4043 0.2866 0.8644 0.023 1.000 . Uiso c ?
H(39) 0.2828 0.3801 0.9498 0.056 1.000 . Uiso c ?
H(40) 0.3665 0.4059 0.8967 0.056 1.000 . Uiso c ?
H(41) 0.1725 0.3861 0.8522 0.055 1.000 . Uiso c ?
H(42) 0.2582 0.4042 0.7978 0.055 1.000 . Uiso c ?
H(43) 0.2754 0.2826 0.7655 0.067 1.000 . Uiso c ?
H(44) 0.1656 0.2747 0.7921 0.067 1.000 . Uiso c ?

loop_
_atom_site_aniso_label
_atom_site_aniso_U_11
_atom_site_aniso_U_22
_atom_site_aniso_U_33
_atom_site_aniso_U_12
_atom_site_aniso_U_13
_atom_site_aniso_U_23
Zn(1) 0.0078(3) 0.0206(4) 0.0171(4) -0.0001(4) 0.0009(2) -0.0004(5)
O(1) 0.031(2) 0.023(2) 0.043(3) 0.003(3) -0.012(2) -0.001(3)
N(1) 0.010(3) 0.022(3) 0.018(3) -0.004(2) 0.003(2) 0.003(2)
N(2) 0.009(2) 0.017(3) 0.014(3) -0.001(2) -0.002(2) -0.001(2)
N(3) 0.005(2) 0.017(3) 0.024(3) -0.001(2) 0.000(2) -0.001(2)
N(4) 0.016(3) 0.017(3) 0.014(3) 0.000(2) 0.000(2) -0.002(2)
C(1) 0.011(3) 0.019(4) 0.013(3) 0.002(2) 0.002(3) 0.002(3)
C(2) 0.013(3) 0.020(3) 0.017(4) 0.002(3) -0.001(2) -0.005(4)
C(3) 0.014(3) 0.017(4) 0.019(4) 0.001(3) -0.001(3) 0.003(3)
C(4) 0.012(3) 0.021(4) 0.013(3) -0.003(2) -0.003(3) 0.004(3)
C(5) 0.012(3) 0.013(3) 0.019(3) -0.005(3) -0.002(2) 0.004(3)
C(6) 0.013(3) 0.019(3) 0.018(3) 0.000(3) 0.000(3) -0.003(3)
C(7) 0.009(3) 0.028(4) 0.019(4) -0.001(3) -0.002(3) -0.003(3)
C(8) 0.009(3) 0.028(4) 0.023(4) -0.003(3) 0.007(3) 0.001(3)
C(9) 0.015(3) 0.017(4) 0.016(3) 0.002(3) 0.003(3) 0.001(3)
C(10) 0.012(3) 0.016(4) 0.023(4) -0.001(2) 0.004(3) 0.004(3)
C(11) 0.012(3) 0.012(3) 0.019(4) 0.000(2) 0.002(3) 0.001(3)
C(12) 0.021(3) 0.022(4) 0.015(4) 0.000(3) 0.007(3) -0.001(3)
C(13) 0.017(3) 0.015(4) 0.016(4) -0.004(3) 0.000(3) -0.002(3)
C(14) 0.015(3) 0.014(4) 0.014(3) 0.002(2) -0.004(3) -0.005(3)
C(15) 0.010(3) 0.013(3) 0.023(4) 0.001(3) -0.003(2) 0.001(3)
C(16) 0.013(3) 0.018(3) 0.017(3) -0.002(3) -0.004(3) -0.004(3)
C(17) 0.006(3) 0.026(4) 0.028(4) -0.002(3) -0.001(3) -0.008(3)
C(18) 0.010(3) 0.032(4) 0.022(4) -0.001(3) 0.002(3) -0.004(4)
C(19) 0.008(3) 0.026(4) 0.016(3) 0.003(3) 0.004(2) 0.003(3)
C(20) 0.015(3) 0.020(4) 0.018(4) 0.004(3) 0.000(3) 0.001(3)
C(21) 0.019(4) 0.038(5) 0.027(4) 0.003(3) 0.005(3) 0.001(3)
C(22) 0.022(4) 0.024(4) 0.041(5) 0.009(3) 0.024(3) 0.003(4)
C(23) 0.025(4) 0.047(5) 0.025(4) 0.011(3) 0.007(3) 0.007(4)
C(24) 0.016(4) 0.021(4) 0.034(4) -0.001(3) 0.003(3) 0.010(3)
C(25) 0.009(3) 0.023(4) 0.016(4) 0.002(3) -0.002(3) 0.003(3)
C(26) 0.020(4) 0.022(4) 0.034(4) -0.004(3) -0.008(3) 0.005(3)
C(27) 0.035(4) 0.024(4) 0.042(5) 0.001(3) -0.017(4) 0.007(4)
C(28) 0.019(4) 0.036(5) 0.043(5) 0.006(3) -0.013(3) -0.004(4)
C(29) 0.017(4) 0.037(5) 0.046(5) -0.005(3) -0.004(3) 0.008(4)
C(30) 0.017(4) 0.029(4) 0.033(5) -0.006(3) -0.007(3) 0.017(4)
C(31) 0.008(3) 0.023(4) 0.020(4) 0.005(3) -0.001(3) 0.002(3)
C(32) 0.013(3) 0.023(4) 0.026(4) -0.003(3) 0.002(3) 0.001(3)
C(33) 0.013(3) 0.030(4) 0.026(4) 0.002(3) 0.003(3) 0.014(3)
C(35) 0.031(4) 0.032(5) 0.024(4) 0.004(3) 0.000(3) -0.007(3)
C(36) 0.021(4) 0.026(4) 0.030(4) -0.003(3) 0.005(3) -0.007(3)
C(37) 0.006(3) 0.020(4) 0.020(3) -0.004(3) 0.001(2) -0.002(3)
C(38) 0.017(3) 0.021(4) 0.028(4) 0.003(3) -0.002(3) -0.003(3)
C(39) 0.027(4) 0.023(4) 0.042(5) -0.006(3) -0.007(3) -0.006(4)
C(40) 0.010(3) 0.036(4) 0.040(5) -0.001(3) -0.014(3) -0.003(4)
C(41) 0.019(4) 0.021(4) 0.044(5) 0.006(3) -0.010(3) 0.000(4)
C(42) 0.020(4) 0.014(4) 0.033(4) 0.002(3) -0.005(3) -0.002(3)
C(43) 0.010(3) 0.021(4) 0.014(3) -0.001(2) 0.002(3) -0.002(3)
C(44) 0.019(3) 0.025(4) 0.019(4) 0.004(3) -0.002(3) -0.002(3)
C(45) 0.012(3) 0.038(5) 0.029(4) 0.002(3) 0.000(3) -0.006(4)
C(46) 0.014(3) 0.063(6) 0.012(4) -0.004(3) 0.011(3) -0.005(4)
C(47) 0.025(4) 0.036(5) 0.023(4) -0.011(3) 0.001(3) 0.016(4)
C(48) 0.017(3) 0.024(4) 0.024(4) 0.003(3) 0.000(3) -0.002(3)
C(51) 0.061(5) 0.024(4) 0.053(5) -0.009(5) 0.021(4) -0.007(5)
C(52) 0.046(5) 0.026(4) 0.070(6) 0.005(4) 0.013(4) 0.010(5)

loop_
_atom_type_symbol
_atom_type_oxidation_number
_atom_type_number_in_cell
_atom_type_scat_dispersion_real
_atom_type_scat_dispersion_imag
_atom_type_scat_source
C 0 228 0.002 0.002
;International Tables for Crystallography

(1992, Vol. C, Tables 4.2.6.8 and 6.1.1.1)

;
H 0 176 0.000 0.000
;International Tables for Crystallography

(1992, Vol. C, Table 6.1.1.2)

;
N 0 16 0.004 0.003
;International Tables for Crystallography

(1992, Vol. C, Tables 4.2.6.8 and 6.1.1.1)

;
Zn 0 4 0.222 1.431
;International Tables for Crystallography

(1992, Vol. C, Tables 4.2.6.8 and 6.1.1.1)

;
O 0 8 0.008 0.006
;International Tables for Crystallography

(1992, Vol. C, Tables 4.2.6.8 and 6.1.1.1)

;
Cl 0 8 0.132 0.159
;International Tables for Crystallography

(1992, Vol. C, Tables 4.2.6.8 and 6.1.1.1)

;

loop_
_geom_angle_atom_site_label_1
_geom_angle_atom_site_label_2
_geom_angle_atom_site_label_3
_geom_angle
_geom_angle_site_symmetry_1
_geom_angle_site_symmetry_2
_geom_angle_site_symmetry_3
_geom_angle_publ_flag
O(1) Zn(1) N(1) 96.9(2) . . . yes
O(1) Zn(1) N(2) 95.8(2) . . . yes
O(1) Zn(1) N(3) 97.2(2) . . . yes
O(1) Zn(1) N(4) 96.1(2) . . . yes
N(1) Zn(1) N(2) 89.0(2) . . . yes
N(1) Zn(1) N(3) 165.9(2) . . . yes
N(1) Zn(1) N(4) 89.5(2) . . . yes
N(2) Zn(1) N(3) 89.5(2) . . . yes
N(2) Zn(1) N(4) 168.1(2) . . . yes
N(3) Zn(1) N(4) 89.1(2) . . . yes
O(2) Cl(1) C(55) 106.1(8) . . . yes
O(2) Cl(1) C(58) 67(1) . . . yes
C(55) Cl(1) C(58) 51(1) . . . yes
C(55) Cl(2) C(56) 67(2) . . . yes
C(55) Cl(2) C(57) 76.2(8) . . . yes
C(55) Cl(2) C(58) 54(1) . . . yes
C(56) Cl(2) C(57) 40(2) . . . yes
C(56) Cl(2) C(58) 20(2) . . . yes
C(57) Cl(2) C(58) 30(1) . . . yes
O(2) Cl(3) C(57) 49(1) . . . yes
O(2) Cl(3) C(58) 58(1) . . . yes
C(57) Cl(3) C(58) 15(2) . . . yes
Zn(1) O(1) C(50A) 122.8(5) . . . yes
Zn(1) O(1) C(53A) 124.5(8) . . . yes
Zn(1) O(1) C(50B) 122(1) . . . yes
Zn(1) O(1) C(53B) 123.8(6) . . . yes
C(50A) O(1) C(53A) 105(1) . . . yes
C(50A) O(1) C(50B) 29(1) . . . yes
C(50A) O(1) C(53B) 113.3(7) . . . yes
C(53A) O(1) C(50B) 114(1) . . . yes
C(53A) O(1) C(53B) 31.1(8) . . . yes
C(50B) O(1) C(53B) 106(1) . . . yes
Cl(1) O(2) Cl(3) 133.2(8) . . . yes
Cl(1) O(2) C(57) 107(1) . . . yes
Cl(1) O(2) C(58) 72(1) . . . yes
Cl(3) O(2) C(57) 29.5(8) . . . yes
Cl(3) O(2) C(58) 63(1) . . . yes
C(57) O(2) C(58) 36(1) . . . yes
Zn(1) N(1) C(1) 127.3(4) . . . yes
Zn(1) N(1) C(4) 127.2(4) . . . yes
C(1) N(1) C(4) 105.3(5) . . . yes
Zn(1) N(2) C(6) 124.6(4) . . . yes
Zn(1) N(2) C(9) 125.7(4) . . . yes
C(6) N(2) C(9) 107.0(5) . . . yes
Zn(1) N(3) C(11) 126.2(4) . . . yes
Zn(1) N(3) C(14) 126.8(4) . . . yes
C(11) N(3) C(14) 106.6(5) . . . yes
Zn(1) N(4) C(16) 124.8(4) . . . yes
Zn(1) N(4) C(19) 124.9(4) . . . yes
C(16) N(4) C(19) 108.2(5) . . . yes
N(1) C(1) C(2) 111.8(5) . . . yes
N(1) C(1) C(20) 123.0(6) . . . yes
C(2) C(1) C(20) 125.2(6) . . . yes
C(1) C(2) C(3) 105.7(6) . . . yes
C(1) C(2) C(21) 129.6(6) . . . yes
C(3) C(2) C(21) 124.7(6) . . . yes
C(2) C(3) C(4) 106.3(5) . . . yes
C(2) C(3) C(22) 124.0(6) . . . yes
C(4) C(3) C(22) 129.4(5) . . . yes
N(1) C(4) C(3) 110.8(5) . . . yes
N(1) C(4) C(5) 121.8(5) . . . yes
C(3) C(4) C(5) 127.5(5) . . . yes
C(4) C(5) C(6) 126.5(5) . . . yes
C(4) C(5) C(25) 117.6(5) . . . yes
C(6) C(5) C(25) 115.9(5) . . . yes
N(2) C(6) C(5) 125.7(5) . . . yes
N(2) C(6) C(7) 109.0(5) . . . yes
C(5) C(6) C(7) 125.1(5) . . . yes
C(6) C(7) C(8) 107.0(5) . . . yes
C(6) C(7) H(1) 126.6 . . . no
C(8) C(7) H(1) 126.4 . . . no
C(7) C(8) C(9) 108.3(5) . . . yes
C(7) C(8) H(2) 127.2 . . . no
C(9) C(8) H(2) 124.5 . . . no
N(2) C(9) C(8) 108.7(5) . . . yes
N(2) C(9) C(10) 125.7(5) . . . yes
C(8) C(9) C(10) 125.7(5) . . . yes
C(9) C(10) C(11) 126.0(6) . . . yes
C(9) C(10) C(31) 115.3(5) . . . yes
C(11) C(10) C(31) 118.5(6) . . . yes
N(3) C(11) C(10) 123.4(6) . . . yes
N(3) C(11) C(12) 109.8(5) . . . yes
C(10) C(11) C(12) 126.7(6) . . . yes
C(11) C(12) C(13) 106.4(6) . . . yes
C(11) C(12) C(23) 127.6(6) . . . yes
C(13) C(12) C(23) 125.5(6) . . . yes
C(12) C(13) C(14) 107.2(5) . . . yes
C(12) C(13) C(24) 124.3(6) . . . yes
C(14) C(13) C(24) 128.3(5) . . . yes
N(3) C(14) C(13) 109.9(5) . . . yes
N(3) C(14) C(15) 122.4(5) . . . yes
C(13) C(14) C(15) 127.7(5) . . . yes
C(14) C(15) C(16) 125.6(5) . . . yes
C(14) C(15) C(37) 117.1(5) . . . yes
C(16) C(15) C(37) 117.3(5) . . . yes
N(4) C(16) C(15) 127.1(5) . . . yes
N(4) C(16) C(17) 108.7(5) . . . yes
C(15) C(16) C(17) 124.2(5) . . . yes
C(16) C(17) C(18) 108.0(5) . . . yes
C(16) C(17) H(3) 125.3 . . . no
C(18) C(17) H(3) 126.6 . . . no
C(17) C(18) C(19) 106.6(5) . . . yes
C(17) C(18) H(4) 126.2 . . . no
C(19) C(18) H(4) 127.2 . . . no
N(4) C(19) C(18) 108.5(5) . . . yes
N(4) C(19) C(20) 127.5(5) . . . yes
C(18) C(19) C(20) 123.9(5) . . . yes
C(1) C(20) C(19) 125.0(6) . . . yes
C(1) C(20) C(43) 119.3(6) . . . yes
C(19) C(20) C(43) 115.6(5) . . . yes
C(2) C(21) H(5) 109.5 . . . no
C(2) C(21) H(6) 108.9 . . . no
C(2) C(21) H(7) 109.5 . . . no
H(5) C(21) H(6) 108.9 . . . no
H(5) C(21) H(7) 110.2 . . . no
H(6) C(21) H(7) 109.8 . . . no
C(3) C(22) H(8) 110.0 . . . no
C(3) C(22) H(9) 109.5 . . . no
C(3) C(22) H(10) 109.5 . . . no
H(8) C(22) H(9) 109.5 . . . no
H(8) C(22) H(10) 109.9 . . . no
H(9) C(22) H(10) 108.4 . . . no
C(12) C(23) H(11) 110.7 . . . no
C(12) C(23) H(12) 108.4 . . . no
C(12) C(23) H(13) 110.1 . . . no
H(11) C(23) H(12) 109.1 . . . no
H(11) C(23) H(13) 111.0 . . . no
H(12) C(23) H(13) 107.3 . . . no
C(13) C(24) H(14) 109.3 . . . no
C(13) C(24) H(15) 108.0 . . . no
C(13) C(24) H(16) 109.4 . . . no
H(14) C(24) H(15) 108.9 . . . no
H(14) C(24) H(16) 111.8 . . . no
H(15) C(24) H(16) 109.3 . . . no
C(5) C(25) C(26) 120.9(6) . . . yes
C(5) C(25) C(30) 120.2(6) . . . yes
C(26) C(25) C(30) 118.8(6) . . . yes
C(25) C(26) C(27) 120.8(6) . . . yes
C(25) C(26) H(17) 120.5 . . . no
C(27) C(26) H(17) 118.6 . . . no
C(26) C(27) C(28) 119.7(6) . . . yes
C(26) C(27) H(18) 121.3 . . . no
C(28) C(27) H(18) 118.9 . . . no
C(27) C(28) C(29) 120.6(6) . . . yes
C(27) C(28) H(19) 120.8 . . . no
C(29) C(28) H(19) 118.6 . . . no
C(28) C(29) C(30) 119.5(7) . . . yes
C(28) C(29) H(20) 120.6 . . . no
C(30) C(29) H(20) 119.9 . . . no
C(25) C(30) C(29) 120.4(6) . . . yes
C(25) C(30) H(21) 119.9 . . . no
C(29) C(30) H(21) 119.7 . . . no
C(10) C(31) C(32) 121.9(6) . . . yes
C(10) C(31) C(36) 119.2(6) . . . yes
C(32) C(31) C(36) 118.8(6) . . . yes
C(31) C(32) C(33) 119.6(6) . . . yes
C(31) C(32) H(22) 117.8 . . . no
C(33) C(32) H(22) 122.6 . . . no
C(32) C(33) C(34) 120.4(6) . . . yes
C(32) C(33) H(23) 119.3 . . . no
C(34) C(33) H(23) 120.3 . . . no
C(33) C(34) C(35) 119.8(7) . . . yes
C(33) C(34) H(24) 119.5 . . . no
C(35) C(34) H(24) 120.7 . . . no
C(34) C(35) C(36) 120.3(7) . . . yes
C(34) C(35) H(25) 120.3 . . . no
C(36) C(35) H(25) 119.4 . . . no
C(31) C(36) C(35) 121.0(6) . . . yes
C(31) C(36) H(26) 120.0 . . . no
C(35) C(36) H(26) 119.0 . . . no
C(15) C(37) C(38) 120.2(6) . . . yes
C(15) C(37) C(42) 120.6(6) . . . yes
C(38) C(37) C(42) 119.2(5) . . . yes
C(37) C(38) C(39) 121.5(6) . . . yes
C(37) C(38) H(27) 117.8 . . . no
C(39) C(38) H(27) 120.7 . . . no
C(38) C(39) C(40) 119.2(6) . . . yes
C(38) C(39) H(28) 118.9 . . . no
C(40) C(39) H(28) 122.0 . . . no
C(39) C(40) C(41) 119.5(6) . . . yes
C(39) C(40) H(29) 119.4 . . . no
C(41) C(40) H(29) 121.0 . . . no
C(40) C(41) C(42) 121.1(6) . . . yes
C(40) C(41) H(30) 119.8 . . . no
C(42) C(41) H(30) 119.0 . . . no
C(37) C(42) C(41) 119.4(6) . . . yes
C(37) C(42) H(31) 119.7 . . . no
C(41) C(42) H(31) 120.9 . . . no
C(20) C(43) C(44) 121.7(6) . . . yes
C(20) C(43) C(48) 120.7(5) . . . yes
C(44) C(43) C(48) 117.6(6) . . . yes
C(43) C(44) C(45) 121.1(6) . . . yes
C(43) C(44) H(32) 121.0 . . . no
C(45) C(44) H(32) 118.0 . . . no
C(44) C(45) C(46) 121.3(7) . . . yes
C(44) C(45) H(33) 119.9 . . . no
C(46) C(45) H(33) 118.8 . . . no
C(45) C(46) C(47) 119.8(6) . . . yes
C(45) C(46) H(34) 120.7 . . . no
C(47) C(46) H(34) 119.5 . . . no
C(46) C(47) C(48) 119.3(6) . . . yes
C(46) C(47) H(35) 120.1 . . . no
C(48) C(47) H(35) 120.6 . . . no
C(43) C(48) C(47) 120.9(6) . . . yes
C(43) C(48) H(36) 119.8 . . . no
C(47) C(48) H(36) 119.4 . . . no
O(1) C(50A) C(51) 105.1(8) . . . yes
O(1) C(50A) C(50B) 71(3) . . . yes
O(1) C(50A) H(37) 112.3 . . . no
O(1) C(50A) H(38) 106.9 . . . no
C(51) C(50A) C(50B) 78(3) . . . yes
C(51) C(50A) H(37) 114.8 . . . no
C(51) C(50A) H(38) 108.7 . . . no
C(50B) C(50A) H(37) 66.6 . . . no
C(50B) C(50A) H(38) 172.8 . . . no
H(37) C(50A) H(38) 108.7 . . . no
C(50A) C(51) C(52) 101.9(8) . . . yes
C(50A) C(51) C(50B) 26(1) . . . yes
C(50A) C(51) H(39) 110.0 . . . no
C(50A) C(51) H(40) 111.9 . . . no
C(52) C(51) C(50B) 103(1) . . . yes
C(52) C(51) H(39) 113.4 . . . no
C(52) C(51) H(40) 113.5 . . . no
C(50B) C(51) H(39) 86.1 . . . no
C(50B) C(51) H(40) 131.2 . . . no
H(39) C(51) H(40) 106.2 . . . no
C(51) C(52) C(53A) 105(1) . . . yes
C(51) C(52) C(53B) 103.6(8) . . . yes
C(51) C(52) H(41) 110.1 . . . no
C(51) C(52) H(42) 109.2 . . . no
C(53A) C(52) C(53B) 29.7(8) . . . yes
C(53A) C(52) H(41) 108.2 . . . no
C(53A) C(52) H(42) 115.4 . . . no
C(53B) C(52) H(41) 81.5 . . . no
C(53B) C(52) H(42) 139.1 . . . no
H(41) C(52) H(42) 108.3 . . . no
O(1) C(53A) C(52) 107(1) . . . yes
O(1) C(53A) C(53B) 79(2) . . . yes
O(1) C(53A) H(43) 103.9 . . . no
O(1) C(53A) H(44) 115.0 . . . no
C(52) C(53A) C(53B) 80(2) . . . yes
C(52) C(53A) H(43) 108.3 . . . no
C(52) C(53A) H(44) 119.8 . . . no
C(53B) C(53A) H(43) 169.2 . . . no
C(53B) C(53A) H(44) 68.7 . . . no
H(43) C(53A) H(44) 100.8 . . . no
Cl(1) C(55) Cl(2) 119.8(9) . . . yes
Cl(1) C(55) C(56) 101(1) . . . yes
Cl(1) C(55) C(58) 72(2) . . . yes
Cl(2) C(55) C(56) 35(1) . . . yes
Cl(2) C(55) C(58) 62(1) . . . yes
C(56) C(55) C(58) 31(1) . . . yes
Cl(2) C(56) C(55) 78(2) . . . yes
Cl(2) C(56) C(57) 114(2) . . . yes
Cl(2) C(56) C(58) 135(4) . . . yes
C(55) C(56) C(57) 100(2) . . . yes
C(55) C(56) C(58) 71(3) . . . yes
C(57) C(56) C(58) 44(3) . . . yes
Cl(2) C(57) Cl(3) 141(2) . . . yes
Cl(2) C(57) O(2) 108(1) . . . yes
Cl(2) C(57) C(56) 26(1) . . . yes
Cl(2) C(57) C(58) 53(2) . . . yes
Cl(3) C(57) O(2) 101(2) . . . yes
Cl(3) C(57) C(56) 144(2) . . . yes
Cl(3) C(57) C(58) 151(3) . . . yes
O(2) C(57) C(56) 115(2) . . . yes
O(2) C(57) C(58) 93(3) . . . yes
C(56) C(57) C(58) 33(2) . . . yes
Cl(1) C(58) Cl(2) 109(2) . . . yes
Cl(1) C(58) Cl(3) 100(2) . . . yes
Cl(1) C(58) O(2) 41.6(9) . . . yes
Cl(1) C(58) C(55) 57(1) . . . yes
Cl(1) C(58) C(56) 131(4) . . . yes
Cl(1) C(58) C(57) 93(3) . . . yes
Cl(2) C(58) Cl(3) 105(2) . . . yes
Cl(2) C(58) O(2) 110(2) . . . yes
Cl(2) C(58) C(55) 63(1) . . . yes
Cl(2) C(58) C(56) 24(3) . . . yes
Cl(2) C(58) C(57) 97(2) . . . yes
Cl(3) C(58) O(2) 59(1) . . . yes
Cl(3) C(58) C(55) 142(2) . . . yes
Cl(3) C(58) C(56) 106(4) . . . yes
Cl(3) C(58) C(57) 14(2) . . . yes
O(2) C(58) C(55) 90(2) . . . yes
O(2) C(58) C(56) 132(4) . . . yes
O(2) C(58) C(57) 52(2) . . . yes
C(55) C(58) C(56) 78(3) . . . yes
C(55) C(58) C(57) 129(3) . . . yes
C(56) C(58) C(57) 103(4) . . . yes
O(1) C(50B) C(50A) 80(3) . . . yes
O(1) C(50B) C(51) 107(2) . . . yes
O(1) C(50B) H(37) 118.5 . . . no
C(50A) C(50B) C(51) 75(3) . . . yes
C(50A) C(50B) H(37) 69.7 . . . no
C(51) C(50B) H(37) 114.6 . . . no
O(1) C(53B) C(52) 100.6(9) . . . yes
O(1) C(53B) C(53A) 70(2) . . . yes
O(1) C(53B) H(44) 107.2 . . . no
C(52) C(53B) C(53A) 70(2) . . . yes
C(52) C(53B) H(44) 111.5 . . . no
C(53A) C(53B) H(44) 63.7 . . . no

loop_
_geom_bond_atom_site_label_1
_geom_bond_atom_site_label_2
_geom_bond_distance
_geom_bond_site_symmetry_1
_geom_bond_site_symmetry_2
_geom_bond_publ_flag
Zn(1) O(1) 2.182(4) . . yes
Zn(1) N(1) 2.091(5) . . yes
Zn(1) N(2) 2.024(5) . . yes
Zn(1) N(3) 2.091(5) . . yes
Zn(1) N(4) 2.021(5) . . yes
Cl(1) O(2) 1.29(1) . . yes
Cl(1) C(55) 1.63(2) . . yes
Cl(1) C(58) 1.84(3) . . yes
Cl(2) C(55) 1.66(2) . . yes
Cl(2) C(56) 0.97(3) . . yes
Cl(2) C(57) 2.05(2) . . yes
Cl(2) C(58) 1.65(3) . . yes
Cl(3) O(2) 1.81(1) . . yes
Cl(3) C(57) 0.91(2) . . yes
Cl(3) C(58) 1.89(3) . . yes
O(1) C(50A) 1.41(1) . . yes
O(1) C(53A) 1.41(2) . . yes
O(1) C(50B) 1.36(3) . . yes
O(1) C(53B) 1.48(2) . . yes
O(2) C(57) 1.40(2) . . yes
O(2) C(58) 1.79(4) . . yes
N(1) C(1) 1.356(8) . . yes
N(1) C(4) 1.385(7) . . yes
N(2) C(6) 1.381(7) . . yes
N(2) C(9) 1.383(7) . . yes
N(3) C(11) 1.374(7) . . yes
N(3) C(14) 1.383(7) . . yes
N(4) C(16) 1.380(7) . . yes
N(4) C(19) 1.367(7) . . yes
C(1) C(2) 1.450(9) . . yes
C(1) C(20) 1.426(8) . . yes
C(2) C(3) 1.381(9) . . yes
C(2) C(21) 1.51(1) . . yes
C(3) C(4) 1.445(9) . . yes
C(3) C(22) 1.627(9) . . yes
C(4) C(5) 1.417(8) . . yes
C(5) C(6) 1.391(8) . . yes
C(5) C(25) 1.520(8) . . yes
C(6) C(7) 1.456(8) . . yes
C(7) C(8) 1.341(8) . . yes
C(7) H(1) 1.00 . . no
C(8) C(9) 1.447(8) . . yes
C(8) H(2) 0.98 . . no
C(9) C(10) 1.391(8) . . yes
C(10) C(11) 1.409(8) . . yes
C(10) C(31) 1.497(9) . . yes
C(11) C(12) 1.469(9) . . yes
C(12) C(13) 1.367(9) . . yes
C(12) C(23) 1.491(9) . . yes
C(13) C(14) 1.452(8) . . yes
C(13) C(24) 1.521(9) . . yes
C(14) C(15) 1.424(8) . . yes
C(15) C(16) 1.372(8) . . yes
C(15) C(37) 1.501(7) . . yes
C(16) C(17) 1.443(8) . . yes
C(17) C(18) 1.358(8) . . yes
C(17) H(3) 0.97 . . no
C(18) C(19) 1.473(8) . . yes
C(18) H(4) 0.98 . . no
C(19) C(20) 1.390(8) . . yes
C(20) C(43) 1.498(9) . . yes
C(21) H(5) 0.98 . . no
C(21) H(6) 0.99 . . no
C(21) H(7) 0.97 . . no
C(22) H(8) 0.97 . . no
C(22) H(9) 0.99 . . no
C(22) H(10) 0.98 . . no
C(23) H(11) 0.96 . . no
C(23) H(12) 1.00 . . no
C(23) H(13) 0.98 . . no
C(24) H(14) 0.97 . . no
C(24) H(15) 1.00 . . no
C(24) H(16) 0.96 . . no
C(25) C(26) 1.379(9) . . yes
C(25) C(30) 1.400(9) . . yes
C(26) C(27) 1.388(9) . . yes
C(26) H(17) 0.99 . . no
C(27) C(28) 1.37(1) . . yes
C(27) H(18) 0.98 . . no
C(28) C(29) 1.39(1) . . yes
C(28) H(19) 0.96 . . no
C(29) C(30) 1.385(9) . . yes
C(29) H(20) 0.99 . . no
C(30) H(21) 0.97 . . no
C(31) C(32) 1.391(8) . . yes
C(31) C(36) 1.403(9) . . yes
C(32) C(33) 1.416(9) . . yes
C(32) H(22) 0.99 . . no
C(33) C(34) 1.38(1) . . yes
C(33) H(23) 0.99 . . no
C(34) C(35) 1.38(1) . . yes
C(34) H(24) 0.96 . . no
C(35) C(36) 1.383(9) . . yes
C(35) H(25) 0.98 . . no
C(36) H(26) 0.98 . . no
C(37) C(38) 1.351(9) . . yes
C(37) C(42) 1.402(9) . . yes
C(38) C(39) 1.410(9) . . yes
C(38) H(27) 0.97 . . no
C(39) C(40) 1.384(9) . . yes
C(39) H(28) 0.98 . . no
C(40) C(41) 1.368(9) . . yes
C(40) H(29) 0.98 . . no
C(41) C(42) 1.394(9) . . yes
C(41) H(30) 0.97 . . no
C(42) H(31) 0.98 . . no
C(43) C(44) 1.405(8) . . yes
C(43) C(48) 1.384(9) . . yes
C(44) C(45) 1.358(9) . . yes
C(44) H(32) 0.97 . . no
C(45) C(46) 1.36(1) . . yes
C(45) H(33) 0.97 . . no
C(46) C(47) 1.39(1) . . yes
C(46) H(34) 0.97 . . no
C(47) C(48) 1.400(9) . . yes
C(47) H(35) 0.97 . . no
C(48) H(36) 0.97 . . no
C(50A) C(51) 1.53(1) . . yes
C(50A) C(50B) 0.69(3) . . yes
C(50A) H(37) 0.94 . . no
C(50A) H(38) 1.03 . . no
C(51) C(52) 1.52(1) . . yes
C(51) C(50B) 1.55(3) . . yes
C(51) H(39) 0.99 . . no
C(51) H(40) 1.01 . . no
C(52) C(53A) 1.48(2) . . yes
C(52) C(53B) 1.54(2) . . yes
C(52) H(41) 0.98 . . no
C(52) H(42) 1.00 . . no
C(53A) C(53B) 0.78(2) . . yes
C(53A) H(43) 1.13 . . no
C(53A) H(44) 0.94 . . no
C(55) C(56) 1.56(3) . . yes
C(55) C(58) 1.51(3) . . yes
C(56) C(57) 1.45(3) . . yes
C(56) C(58) 0.81(3) . . yes
C(57) C(58) 1.04(3) . . yes
C(50B) H(37) 0.92 . . no
C(53B) H(44) 0.98 . . no

loop_
_geom_contact_atom_site_label_1
_geom_contact_atom_site_label_2
_geom_contact_distance
_geom_contact_site_symmetry_1
_geom_contact_site_symmetry_2
_geom_contact_publ_flag
Zn(1) C(50B) 3.12(3) . . no
Zn(1) C(53B) 3.25(2) . . no
Cl(2) C(39) 3.33(1) . 4_454 no
Cl(2) C(38) 3.444(9) . 4_454 no
O(1) C(50B) 1.36(3) . . no
O(1) C(53B) 1.48(2) . . no
O(2) C(45) 3.38(1) . 3_656 no
O(2) C(21) 3.56(1) . . no
O(2) C(23) 3.58(1) . 1_554 no
N(2) C(53B) 3.45(2) . . no
N(3) C(50B) 3.32(3) . . no
N(3) C(42) 3.593(8) . 3_657 no
C(5) C(33) 3.555(9) . 3_557 no
C(6) C(33) 3.52(1) . 3_557 no
C(6) C(53B) 3.53(2) . . no
C(33) C(40) 3.507(9) . 1_455 no
C(33) C(41) 3.599(9) . 1_455 no
C(36) C(48) 3.592(8) . 4_455 no
C(45) C(45) 3.41(1) . 3_656 no
C(50A) C(50B) 0.69(3) . . no
C(50A) C(53B) 2.41(2) . . no
C(51) C(50B) 1.55(3) . . no
C(51) C(53B) 2.41(2) . . no
C(52) C(53B) 1.54(2) . . no
C(52) C(50B) 2.40(3) . . no
C(53A) C(53B) 0.78(2) . . no
C(53A) C(50B) 2.31(3) . . no
C(50B) C(53B) 2.26(3) . . no

loop_
_geom_torsion_atom_site_label_1
_geom_torsion_atom_site_label_2
_geom_torsion_atom_site_label_3
_geom_torsion_atom_site_label_4
_geom_torsion_site_symmetry_1
_geom_torsion_site_symmetry_2
_geom_torsion_site_symmetry_3
_geom_torsion_site_symmetry_4
_geom_torsion
_geom_torsion_publ_flag
Zn(1) O(1) C(50A) C(51) . . . . -169.7(5) no
Zn(1) O(1) C(50A) C(50B) . . . . -98(3) no
Zn(1) O(1) C(53A) C(52) . . . . 175.6(6) no
Zn(1) O(1) C(53A) C(53B) . . . . 100(2) no
Zn(1) O(1) C(50B) C(50A) . . . . 101(3) no
Zn(1) O(1) C(50B) C(51) . . . . 172.3(8) no
Zn(1) O(1) C(53B) C(52) . . . . -166.2(6) no
Zn(1) O(1) C(53B) C(53A) . . . . -102(2) no
Zn(1) N(1) C(1) C(2) . . . . 170.6(4) no
Zn(1) N(1) C(1) C(20) . . . . -11.5(9) no
Zn(1) N(1) C(4) C(3) . . . . -172.4(4) no
Zn(1) N(1) C(4) C(5) . . . . 8.7(8) no
Zn(1) N(2) C(6) C(5) . . . . 24.0(9) no
Zn(1) N(2) C(6) C(7) . . . . -160.1(4) no
Zn(1) N(2) C(9) C(8) . . . . 160.3(4) no
Zn(1) N(2) C(9) C(10) . . . . -19.9(9) no
Zn(1) N(3) C(11) C(10) . . . . -15.6(8) no
Zn(1) N(3) C(11) C(12) . . . . 168.4(4) no
Zn(1) N(3) C(14) C(13) . . . . -169.7(4) no
Zn(1) N(3) C(14) C(15) . . . . 8.2(8) no
Zn(1) N(4) C(16) C(15) . . . . 19.3(9) no
Zn(1) N(4) C(16) C(17) . . . . -163.2(4) no
Zn(1) N(4) C(19) C(18) . . . . 163.5(4) no
Zn(1) N(4) C(19) C(20) . . . . -18.9(9) no
Cl(1) O(2) Cl(3) C(57) . . . . 33(2) no
Cl(1) O(2) Cl(3) C(58) . . . . 16(1) no
Cl(1) O(2) C(57) Cl(2) . . . . 51(1) no
Cl(1) O(2) C(57) Cl(3) . . . . -156(1) no
Cl(1) O(2) C(57) C(56) . . . . 24(2) no
Cl(1) O(2) C(57) C(58) . . . . -1(3) no
Cl(1) O(2) C(58) Cl(2) . . . . 96(2) no
Cl(1) O(2) C(58) Cl(3) . . . . -168(1) no
Cl(1) O(2) C(58) C(55) . . . . 35(1) no
Cl(1) O(2) C(58) C(56) . . . . 109(5) no
Cl(1) O(2) C(58) C(57) . . . . 179(3) no
Cl(1) C(55) Cl(2) C(56) . . . . 63(2) no
Cl(1) C(55) Cl(2) C(57) . . . . 22(1) no
Cl(1) C(55) Cl(2) C(58) . . . . 45(2) no
Cl(1) C(55) C(56) Cl(2) . . . . -128(2) no
Cl(1) C(55) C(56) C(57) . . . . -15(2) no
Cl(1) C(55) C(56) C(58) . . . . 19(3) no
Cl(1) C(55) C(58) Cl(2) . . . . -140(1) no
Cl(1) C(55) C(58) Cl(3) . . . . -60(3) no
Cl(1) C(55) C(58) O(2) . . . . -27.0(9) no
Cl(1) C(55) C(58) C(56) . . . . -161(3) no
Cl(1) C(55) C(58) C(57) . . . . -64(4) no
Cl(1) C(58) Cl(2) C(55) . . . . -35(1) no
Cl(1) C(58) Cl(2) C(56) . . . . -158(7) no
Cl(1) C(58) Cl(2) C(57) . . . . 96(3) no
Cl(1) C(58) Cl(3) O(2) . . . . -8.3(7) no
Cl(1) C(58) Cl(3) C(57) . . . . -61(6) no
Cl(1) C(58) O(2) Cl(3) . . . . 168(1) no
Cl(1) C(58) O(2) C(57) . . . . -179(3) no
Cl(1) C(58) C(55) Cl(2) . . . . 140(1) no
Cl(1) C(58) C(55) C(56) . . . . 161(3) no
Cl(1) C(58) C(56) Cl(2) . . . . 28(9) no
Cl(1) C(58) C(56) C(55) . . . . -22(4) no
Cl(1) C(58) C(56) C(57) . . . . 106(5) no
Cl(1) C(58) C(57) Cl(2) . . . . -110(2) no
Cl(1) C(58) C(57) Cl(3) . . . . 120(6) no
Cl(1) C(58) C(57) O(2) . . . . 1(2) no
Cl(1) C(58) C(57) C(56) . . . . -134(4) no
Cl(2) C(55) Cl(1) O(2) . . . . 0(1) no
Cl(2) C(55) Cl(1) C(58) . . . . -41(1) no
Cl(2) C(55) C(56) C(57) . . . . 113(2) no
Cl(2) C(55) C(56) C(58) . . . . 147(4) no
Cl(2) C(55) C(58) Cl(3) . . . . 80(3) no
Cl(2) C(55) C(58) O(2) . . . . 113(1) no
Cl(2) C(55) C(58) C(56) . . . . -21(3) no
Cl(2) C(55) C(58) C(57) . . . . 76(4) no
Cl(2) C(56) C(55) C(58) . . . . -147(4) no
Cl(2) C(56) C(57) Cl(3) . . . . -101(4) no
Cl(2) C(56) C(57) O(2) . . . . 80(3) no
Cl(2) C(56) C(57) C(58) . . . . 131(5) no
Cl(2) C(56) C(58) Cl(3) . . . . -91(6) no
Cl(2) C(56) C(58) O(2) . . . . -29(9) no
Cl(2) C(56) C(58) C(55) . . . . 50(5) no
Cl(2) C(56) C(58) C(57) . . . . -78(6) no
Cl(2) C(57) Cl(3) O(2) . . . . 138(3) no
Cl(2) C(57) Cl(3) C(58) . . . . -105(7) no
Cl(2) C(57) O(2) Cl(3) . . . . -154(2) no
Cl(2) C(57) O(2) C(58) . . . . 52(2) no
Cl(2) C(57) C(56) C(55) . . . . -82(2) no
Cl(2) C(57) C(56) C(58) . . . . -131(5) no
Cl(2) C(57) C(58) Cl(3) . . . . 130(6) no
Cl(2) C(57) C(58) O(2) . . . . -111(2) no
Cl(2) C(57) C(58) C(55) . . . . -61(3) no
Cl(2) C(57) C(58) C(56) . . . . 24(3) no
Cl(2) C(58) Cl(1) O(2) . . . . -99(2) no
Cl(2) C(58) Cl(1) C(55) . . . . 38(1) no
Cl(2) C(58) Cl(3) O(2) . . . . 105(2) no
Cl(2) C(58) Cl(3) C(57) . . . . 52(6) no
Cl(2) C(58) O(2) Cl(3) . . . . -96(2) no
Cl(2) C(58) O(2) C(57) . . . . -82(2) no
Cl(2) C(58) C(55) C(56) . . . . 21(3) no
Cl(2) C(58) C(56) C(55) . . . . -50(5) no
Cl(2) C(58) C(56) C(57) . . . . 78(6) no
Cl(2) C(58) C(57) Cl(3) . . . . -130(6) no
Cl(2) C(58) C(57) O(2) . . . . 111(2) no
Cl(2) C(58) C(57) C(56) . . . . -24(3) no
Cl(3) O(2) Cl(1) C(55) . . . . -49(1) no
Cl(3) O(2) Cl(1) C(58) . . . . -15(1) no
Cl(3) O(2) C(57) C(56) . . . . 180(3) no
Cl(3) O(2) C(57) C(58) . . . . 154(3) no
Cl(3) O(2) C(58) C(55) . . . . -157(2) no
Cl(3) O(2) C(58) C(56) . . . . -84(5) no
Cl(3) O(2) C(58) C(57) . . . . -14(2) no
Cl(3) C(57) Cl(2) C(55) . . . . -177(3) no
Cl(3) C(57) Cl(2) C(56) . . . . 113(4) no
Cl(3) C(57) Cl(2) C(58) . . . . 144(4) no
Cl(3) C(57) O(2) C(58) . . . . -154(3) no
Cl(3) C(57) C(56) C(55) . . . . 178(3) no
Cl(3) C(57) C(56) C(58) . . . . 128(6) no
Cl(3) C(57) C(58) O(2) . . . . 119(7) no
Cl(3) C(57) C(58) C(55) . . . . 169(4) no
Cl(3) C(57) C(58) C(56) . . . . -106(7) no
Cl(3) C(58) Cl(1) O(2) . . . . 10.8(9) no
Cl(3) C(58) Cl(1) C(55) . . . . 148(2) no
Cl(3) C(58) Cl(2) C(55) . . . . -141(2) no
Cl(3) C(58) Cl(2) C(56) . . . . 96(6) no
Cl(3) C(58) Cl(2) C(57) . . . . -11(1) no
Cl(3) C(58) O(2) C(57) . . . . 14(2) no
Cl(3) C(58) C(55) C(56) . . . . 101(5) no
Cl(3) C(58) C(56) C(55) . . . . -141(2) no
Cl(3) C(58) C(56) C(57) . . . . -14(2) no
Cl(3) C(58) C(57) O(2) . . . . -119(7) no
Cl(3) C(58) C(57) C(56) . . . . 106(7) no
O(1) Zn(1) N(1) C(1) . . . . 97.1(5) no
O(1) Zn(1) N(1) C(4) . . . . -88.8(5) no
O(1) Zn(1) N(2) C(6) . . . . 74.7(5) no
O(1) Zn(1) N(2) C(9) . . . . -83.8(5) no
O(1) Zn(1) N(3) C(11) . . . . 99.0(5) no
O(1) Zn(1) N(3) C(14) . . . . -89.3(5) no
O(1) Zn(1) N(4) C(16) . . . . 77.8(5) no
O(1) Zn(1) N(4) C(19) . . . . -83.9(5) no
O(1) C(50A) C(51) C(52) . . . . -29.2(9) no
O(1) C(50A) C(51) C(50B) . . . . 67(3) no
O(1) C(50A) C(50B) C(51) . . . . -111(1) no
O(1) C(53A) C(52) C(51) . . . . 15(1) no
O(1) C(53A) C(52) C(53B) . . . . -75(2) no
O(1) C(53A) C(53B) C(52) . . . . 110.0(9) no
O(1) C(50B) C(50A) C(51) . . . . 111(1) no
O(1) C(50B) C(51) C(50A) . . . . -74(3) no
O(1) C(50B) C(51) C(52) . . . . 16(2) no
O(1) C(53B) C(52) C(51) . . . . -34(1) no
O(1) C(53B) C(52) C(53A) . . . . 64(2) no
O(1) C(53B) C(53A) C(52) . . . . -110.0(9) no
O(2) Cl(1) C(55) C(56) . . . . 31(1) no
O(2) Cl(1) C(55) C(58) . . . . 41(1) no
O(2) Cl(1) C(58) C(55) . . . . -137(1) no
O(2) Cl(1) C(58) C(56) . . . . -111(5) no
O(2) Cl(1) C(58) C(57) . . . . -1(2) no
O(2) Cl(3) C(57) C(56) . . . . -180(5) no
O(2) Cl(3) C(57) C(58) . . . . -117(7) no
O(2) Cl(3) C(58) C(55) . . . . 39(3) no
O(2) Cl(3) C(58) C(56) . . . . 130(4) no
O(2) Cl(3) C(58) C(57) . . . . 53(6) no
O(2) C(57) Cl(2) C(55) . . . . -40(1) no
O(2) C(57) Cl(2) C(56) . . . . -110(3) no
O(2) C(57) Cl(2) C(58) . . . . -80(3) no
O(2) C(57) Cl(3) C(58) . . . . 117(7) no
O(2) C(57) C(56) C(55) . . . . -2(2) no
O(2) C(57) C(56) C(58) . . . . -52(4) no
O(2) C(57) C(58) C(55) . . . . 50(4) no
O(2) C(57) C(58) C(56) . . . . 135(4) no
O(2) C(58) Cl(1) C(55) . . . . 137(1) no
O(2) C(58) Cl(2) C(55) . . . . -79(2) no
O(2) C(58) Cl(2) C(56) . . . . 158(7) no
O(2) C(58) Cl(2) C(57) . . . . 51(2) no
O(2) C(58) Cl(3) C(57) . . . . -53(6) no
O(2) C(58) C(55) C(56) . . . . 134(4) no
O(2) C(58) C(56) C(55) . . . . -79(4) no
O(2) C(58) C(56) C(57) . . . . 49(3) no
O(2) C(58) C(57) C(56) . . . . -135(4) no
N(1) Zn(1) O(1) C(50A) . . . . -129.4(7) no
N(1) Zn(1) O(1) C(53A) . . . . 15(1) no
N(1) Zn(1) O(1) C(50B) . . . . -164(1) no
N(1) Zn(1) O(1) C(53B) . . . . 53.0(9) no
N(1) Zn(1) N(2) C(6) . . . . -22.1(5) no
N(1) Zn(1) N(2) C(9) . . . . 179.4(5) no
N(1) Zn(1) N(3) C(11) . . . . -81(1) no
N(1) Zn(1) N(3) C(14) . . . . 91.1(9) no
N(1) Zn(1) N(4) C(16) . . . . 174.6(5) no
N(1) Zn(1) N(4) C(19) . . . . 13.0(5) no
N(1) C(1) C(2) C(3) . . . . 4.7(7) no
N(1) C(1) C(2) C(21) . . . . -172.5(6) no
N(1) C(1) C(20) C(19) . . . . 10(1) no
N(1) C(1) C(20) C(43) . . . . -166.9(5) no
N(1) C(4) C(3) C(2) . . . . 0.1(7) no
N(1) C(4) C(3) C(22) . . . . 174.4(6) no
N(1) C(4) C(5) C(6) . . . . -15(1) no
N(1) C(4) C(5) C(25) . . . . 164.1(5) no
N(2) Zn(1) O(1) C(50A) . . . . 140.9(7) no
N(2) Zn(1) O(1) C(53A) . . . . -74(1) no
N(2) Zn(1) O(1) C(50B) . . . . 106(1) no
N(2) Zn(1) O(1) C(53B) . . . . -36.7(9) no
N(2) Zn(1) N(1) C(1) . . . . -167.1(5) no
N(2) Zn(1) N(1) C(4) . . . . 6.9(5) no
N(2) Zn(1) N(3) C(11) . . . . 3.2(5) no
N(2) Zn(1) N(3) C(14) . . . . 174.9(5) no
N(2) Zn(1) N(4) C(16) . . . . -103(1) no
N(2) Zn(1) N(4) C(19) . . . . 96(1) no
N(2) C(6) C(5) C(4) . . . . -2(1) no
N(2) C(6) C(5) C(25) . . . . 178.7(6) no
N(2) C(6) C(7) C(8) . . . . -1.6(8) no
N(2) C(9) C(8) C(7) . . . . 0.3(8) no
N(2) C(9) C(10) C(11) . . . . 6(1) no
N(2) C(9) C(10) C(31) . . . . -177.4(6) no
N(3) Zn(1) O(1) C(50A) . . . . 50.7(7) no
N(3) Zn(1) O(1) C(53A) . . . . -165(1) no
N(3) Zn(1) O(1) C(50B) . . . . 16(2) no
N(3) Zn(1) O(1) C(53B) . . . . -126.9(9) no
N(3) Zn(1) N(1) C(1) . . . . -83(1) no
N(3) Zn(1) N(1) C(4) . . . . 91(1) no
N(3) Zn(1) N(2) C(6) . . . . 171.9(5) no
N(3) Zn(1) N(2) C(9) . . . . 13.4(5) no
N(3) Zn(1) N(4) C(16) . . . . -19.4(5) no
N(3) Zn(1) N(4) C(19) . . . . 179.0(5) no
N(3) C(11) C(10) C(9) . . . . 13(1) no
N(3) C(11) C(10) C(31) . . . . -163.6(5) no
N(3) C(11) C(12) C(13) . . . . 4.4(7) no
N(3) C(11) C(12) C(23) . . . . -167.6(6) no
N(3) C(14) C(13) C(12) . . . . -0.6(7) no
N(3) C(14) C(13) C(24) . . . . 174.7(6) no
N(3) C(14) C(15) C(16) . . . . -16(1) no
N(3) C(14) C(15) C(37) . . . . 164.2(5) no
N(4) Zn(1) O(1) C(50A) . . . . -39.2(7) no
N(4) Zn(1) O(1) C(53A) . . . . 105(1) no
N(4) Zn(1) O(1) C(50B) . . . . -74(2) no
N(4) Zn(1) O(1) C(53B) . . . . 143.2(9) no
N(4) Zn(1) N(1) C(1) . . . . 1.0(5) no
N(4) Zn(1) N(1) C(4) . . . . 175.1(5) no
N(4) Zn(1) N(2) C(6) . . . . -105(1) no
N(4) Zn(1) N(2) C(9) . . . . 97(1) no
N(4) Zn(1) N(3) C(11) . . . . -164.9(5) no
N(4) Zn(1) N(3) C(14) . . . . 6.8(5) no
N(4) C(16) C(15) C(14) . . . . 2(1) no
N(4) C(16) C(15) C(37) . . . . -178.6(6) no
N(4) C(16) C(17) C(18) . . . . -0.9(8) no
N(4) C(19) C(18) C(17) . . . . 0.1(8) no
N(4) C(19) C(20) C(1) . . . . 6(1) no
N(4) C(19) C(20) C(43) . . . . -176.7(6) no
C(1) N(1) C(4) C(3) . . . . 2.7(7) no
C(1) N(1) C(4) C(5) . . . . -176.1(6) no
C(1) C(2) C(3) C(4) . . . . -2.7(7) no
C(1) C(2) C(3) C(22) . . . . -177.4(6) no
C(1) C(20) C(19) C(18) . . . . -176.3(6) no
C(1) C(20) C(43) C(44) . . . . -110.7(7) no
C(1) C(20) C(43) C(48) . . . . 70.5(8) no
C(2) C(1) N(1) C(4) . . . . -4.6(7) no
C(2) C(1) C(20) C(19) . . . . -172.4(6) no
C(2) C(1) C(20) C(43) . . . . 10.7(9) no
C(2) C(3) C(4) C(5) . . . . 178.9(6) no
C(3) C(2) C(1) C(20) . . . . -173.2(6) no
C(3) C(4) C(5) C(6) . . . . 166.2(6) no
C(3) C(4) C(5) C(25) . . . . -15(1) no
C(4) N(1) C(1) C(20) . . . . 173.4(6) no
C(4) C(3) C(2) C(21) . . . . 174.7(6) no
C(4) C(5) C(6) C(7) . . . . -177.4(6) no
C(4) C(5) C(25) C(26) . . . . -76.2(8) no
C(4) C(5) C(25) C(30) . . . . 104.7(8) no
C(5) C(4) C(3) C(22) . . . . -7(1) no
C(5) C(6) N(2) C(9) . . . . -174.1(6) no
C(5) C(6) C(7) C(8) . . . . 174.3(7) no
C(5) C(25) C(26) C(27) . . . . 177.7(6) no
C(5) C(25) C(30) C(29) . . . . -178.5(7) no
C(6) N(2) C(9) C(8) . . . . -1.4(7) no
C(6) N(2) C(9) C(10) . . . . 178.5(6) no
C(6) C(5) C(25) C(26) . . . . 103.1(8) no
C(6) C(5) C(25) C(30) . . . . -76.0(9) no
C(6) C(7) C(8) C(9) . . . . 0.8(8) no
C(7) C(6) N(2) C(9) . . . . 1.8(7) no
C(7) C(6) C(5) C(25) . . . . 3(1) no
C(7) C(8) C(9) C(10) . . . . -179.5(6) no
C(8) C(9) C(10) C(11) . . . . -174.4(6) no
C(8) C(9) C(10) C(31) . . . . 2.3(9) no
C(9) C(10) C(11) C(12) . . . . -171.6(6) no
C(9) C(10) C(31) C(32) . . . . 70.3(8) no
C(9) C(10) C(31) C(36) . . . . -108.3(7) no
C(10) C(11) N(3) C(14) . . . . 171.3(6) no
C(10) C(11) C(12) C(13) . . . . -171.4(6) no
C(10) C(11) C(12) C(23) . . . . 17(1) no
C(10) C(31) C(32) C(33) . . . . 178.3(6) no
C(10) C(31) C(36) C(35) . . . . -179.0(6) no
C(11) N(3) C(14) C(13) . . . . 3.3(6) no
C(11) N(3) C(14) C(15) . . . . -178.8(6) no
C(11) C(10) C(31) C(32) . . . . -112.7(7) no
C(11) C(10) C(31) C(36) . . . . 68.8(8) no
C(11) C(12) C(13) C(14) . . . . -2.2(7) no
C(11) C(12) C(13) C(24) . . . . -177.7(6) no
C(12) C(11) N(3) C(14) . . . . -4.7(6) no
C(12) C(11) C(10) C(31) . . . . 11.7(9) no
C(12) C(13) C(14) C(15) . . . . -178.4(6) no
C(13) C(14) C(15) C(16) . . . . 161.5(6) no
C(13) C(14) C(15) C(37) . . . . -18.2(9) no
C(14) C(13) C(12) C(23) . . . . 170.0(6) no
C(14) C(15) C(16) C(17) . . . . -175.5(6) no
C(14) C(15) C(37) C(38) . . . . -72.7(8) no
C(14) C(15) C(37) C(42) . . . . 109.6(7) no
C(15) C(14) C(13) C(24) . . . . -3(1) no
C(15) C(16) N(4) C(19) . . . . -176.5(6) no
C(15) C(16) C(17) C(18) . . . . 176.7(7) no
C(15) C(37) C(38) C(39) . . . . -179.4(6) no
C(15) C(37) C(42) C(41) . . . . -179.4(6) no
C(16) N(4) C(19) C(18) . . . . -0.7(7) no
C(16) N(4) C(19) C(20) . . . . 177.0(6) no
C(16) C(15) C(37) C(38) . . . . 107.6(7) no
C(16) C(15) C(37) C(42) . . . . -70.1(8) no
C(16) C(17) C(18) C(19) . . . . 0.5(8) no
C(17) C(16) N(4) C(19) . . . . 1.0(7) no
C(17) C(16) C(15) C(37) . . . . 4(1) no
C(17) C(18) C(19) C(20) . . . . -177.6(6) no
C(18) C(19) C(20) C(43) . . . . 0.6(9) no
C(19) C(20) C(43) C(44) . . . . 72.2(8) no
C(19) C(20) C(43) C(48) . . . . -106.6(7) no
C(20) C(1) C(2) C(21) . . . . 10(1) no
C(20) C(43) C(44) C(45) . . . . 177.8(6) no
C(20) C(43) C(48) C(47) . . . . -178.8(6) no
C(21) C(2) C(3) C(22) . . . . 0(1) no
C(23) C(12) C(13) C(24) . . . . -6(1) no
C(25) C(26) C(27) C(28) . . . . 2(1) no
C(25) C(30) C(29) C(28) . . . . 0(1) no
C(26) C(25) C(30) C(29) . . . . 2(1) no
C(26) C(27) C(28) C(29) . . . . 0(1) no
C(27) C(26) C(25) C(30) . . . . -3(1) no
C(27) C(28) C(29) C(30) . . . . -1(1) no
C(31) C(32) C(33) C(34) . . . . 1(1) no
C(31) C(36) C(35) C(34) . . . . 1(1) no
C(32) C(31) C(36) C(35) . . . . 2(1) no
C(32) C(33) C(34) C(35) . . . . 3(1) no
C(33) C(32) C(31) C(36) . . . . -3.1(9) no
C(33) C(34) C(35) C(36) . . . . -3(1) no
C(37) C(38) C(39) C(40) . . . . 0(1) no
C(37) C(42) C(41) C(40) . . . . -2(1) no
C(38) C(37) C(42) C(41) . . . . 3(1) no
C(38) C(39) C(40) C(41) . . . . 1(1) no
C(39) C(38) C(37) C(42) . . . . -2(1) no
C(39) C(40) C(41) C(42) . . . . 1(1) no
C(43) C(44) C(45) C(46) . . . . 3(1) no
C(43) C(48) C(47) C(46) . . . . -1(1) no
C(44) C(43) C(48) C(47) . . . . 2.3(9) no
C(44) C(45) C(46) C(47) . . . . -2(1) no
C(45) C(44) C(43) C(48) . . . . -3.4(9) no
C(45) C(46) C(47) C(48) . . . . 1(1) no
C(50A) O(1) C(53A) C(52) . . . . -35(1) no
C(50A) O(1) C(53A) C(53B) . . . . -110(2) no
C(50A) O(1) C(50B) C(51) . . . . 71(3) no
C(50A) O(1) C(53B) C(52) . . . . 16(1) no
C(50A) O(1) C(53B) C(53A) . . . . 80(2) no
C(50A) C(51) C(52) C(53A) . . . . 8(1) no
C(50A) C(51) C(52) C(53B) . . . . 39.1(9) no
C(50A) C(50B) O(1) C(53A) . . . . -78(3) no
C(50A) C(50B) O(1) C(53B) . . . . -110(3) no
C(50A) C(50B) C(51) C(52) . . . . 90(3) no
C(51) C(50A) O(1) C(53A) . . . . 40(1) no
C(51) C(50A) O(1) C(50B) . . . . -72(3) no
C(51) C(50A) O(1) C(53B) . . . . 8(1) no
C(51) C(52) C(53A) C(53B) . . . . 91(2) no
C(51) C(52) C(53B) C(53A) . . . . -97(2) no
C(51) C(50B) O(1) C(53A) . . . . -7(2) no
C(51) C(50B) O(1) C(53B) . . . . -39(2) no
C(52) C(51) C(50A) C(50B) . . . . -96(3) no
C(52) C(53A) O(1) C(50B) . . . . -5(2) no
C(52) C(53A) O(1) C(53B) . . . . 76(2) no
C(52) C(53B) O(1) C(53A) . . . . -64(2) no
C(52) C(53B) O(1) C(50B) . . . . 46(2) no
C(53A) O(1) C(50A) C(50B) . . . . 112(3) no
C(53A) C(52) C(51) C(50B) . . . . -18(1) no
C(53A) C(53B) O(1) C(50B) . . . . 110(2) no
C(55) Cl(1) O(2) C(57) . . . . -33(1) no
C(55) Cl(1) O(2) C(58) . . . . -34(1) no
C(55) Cl(1) C(58) C(56) . . . . 26(5) no
C(55) Cl(1) C(58) C(57) . . . . 136(3) no
C(55) Cl(2) C(56) C(57) . . . . -96(2) no
C(55) Cl(2) C(56) C(58) . . . . -48(6) no
C(55) Cl(2) C(57) C(56) . . . . 70(2) no
C(55) Cl(2) C(57) C(58) . . . . 39(3) no
C(55) Cl(2) C(58) C(56) . . . . 123(6) no
C(55) Cl(2) C(58) C(57) . . . . -131(3) no
C(55) C(56) Cl(2) C(57) . . . . 96(2) no
C(55) C(56) Cl(2) C(58) . . . . 48(6) no
C(55) C(56) C(57) C(58) . . . . 50(4) no
C(55) C(56) C(58) C(57) . . . . -128(3) no
C(55) C(58) Cl(2) C(56) . . . . -123(6) no
C(55) C(58) Cl(2) C(57) . . . . 131(3) no
C(55) C(58) Cl(3) C(57) . . . . -14(5) no
C(55) C(58) O(2) C(57) . . . . -144(3) no
C(55) C(58) C(56) C(57) . . . . 128(3) no
C(55) C(58) C(57) C(56) . . . . -85(5) no
C(56) Cl(2) C(55) C(58) . . . . 18(2) no
C(56) Cl(2) C(57) C(58) . . . . -31(3) no
C(56) Cl(2) C(58) C(57) . . . . 106(7) no
C(56) C(55) Cl(1) C(58) . . . . -10(2) no
C(56) C(55) Cl(2) C(57) . . . . -41(2) no
C(56) C(55) Cl(2) C(58) . . . . -18(2) no
C(56) C(55) C(58) C(57) . . . . 97(5) no
C(56) C(57) Cl(2) C(58) . . . . 31(3) no
C(56) C(57) Cl(3) C(58) . . . . -62(6) no
C(56) C(57) O(2) C(58) . . . . 25(2) no
C(56) C(58) Cl(2) C(57) . . . . -106(7) no
C(56) C(58) Cl(3) C(57) . . . . 77(7) no
C(56) C(58) O(2) C(57) . . . . -70(5) no
C(57) Cl(2) C(55) C(58) . . . . -23(2) no
C(57) Cl(2) C(56) C(58) . . . . 48(5) no
C(57) Cl(3) O(2) C(58) . . . . 16(2) no
C(57) O(2) Cl(1) C(58) . . . . 1(2) no
C(57) O(2) Cl(3) C(58) . . . . -16(2) no
C(57) C(56) Cl(2) C(58) . . . . -48(5) no
C(57) C(56) C(55) C(58) . . . . -34(3) no
C(50B) O(1) C(53A) C(53B) . . . . -81(2) no
C(50B) C(50A) O(1) C(53B) . . . . 80(3) no
C(50B) C(51) C(52) C(53B) . . . . 12(1) no
